data_2013030
loop_
_publ_author_name
'Lynch, Daniel E.'
'McClenaghan, Ian'

_publ_section_title
;
1-(2-Pyridyl)ethan-1-one (8-quinolyl)hydrazone and
1-(1H-pyrrol-2-yl)ethan-1-one (8-quinolyl)hydrazone
;
_journal_name_full 'Acta Crystallographica, Section C'
_journal_page_first o642
_journal_page_last o644
_journal_paper_doi 10.1107/S0108270102017109
_journal_volume 58
_journal_year 2002
_chemical_formula_moiety 'C15 H14 N4'
_chemical_formula_sum 'C15 H14 N4'
_chemical_formula_weight 250.30
_space_group_IT_number 29
_space_group_name_Hall 'P 2c -2ac'
_space_group_name_H-M_alt 'P c a 21'
_symmetry_cell_setting orthorhombic
_symmetry_space_group_name_Hall 'P 2c -2ac'
_symmetry_space_group_name_H-M 'P c a 21'
_cell_angle_alpha 90
_cell_angle_beta 90
_cell_angle_gamma 90
_cell_formula_units_Z 4
_cell_length_a 10.690(2)
_cell_length_b 5.5066(11)
_cell_length_c 21.363(4)
_cell_measurement_temperature 150(2)
_cell_volume 1257.5(4)
_diffrn_ambient_temperature 150(2)
_exptl_crystal_density_diffrn 1.322
_cod_original_sg_symbol_Hall P2c-2ac
_cod_database_code 2013030

loop_
_symmetry_equiv_pos_as_xyz
'x, y, z'
'-x, -y, z+1/2'
'x+1/2, -y, z'
'-x+1/2, y, z+1/2'

loop_
_atom_site_label
_atom_site_fract_x
_atom_site_fract_y
_atom_site_fract_z
_atom_site_U_iso_or_equiv
_atom_site_adp_type
_atom_site_calc_flag
_atom_site_refinement_flags
_atom_site_occupancy
_atom_site_disorder_assembly
_atom_site_disorder_group
_atom_site_type_symbol
N1 0.6874(3) 0.9214(6) 0.75041(14) 0.0258(8) Uani d . 1 . . N
C2 0.6150(3) 1.0857(7) 0.7770(2) 0.0302(10) Uani d . 1 . . C
H2 0.5761 1.2024 0.7506 0.038 Uiso calc R 1 . . H
C3 0.5915(3) 1.0997(8) 0.84171(19) 0.0295(11) Uani d . 1 . . C
H3 0.5381 1.2215 0.8583 0.037 Uiso calc R 1 . . H
C4 0.6474(3) 0.9341(7) 0.8800(2) 0.0296(10) Uani d . 1 . . C
H4 0.6324 0.9394 0.9238 0.037 Uiso calc R 1 . . H
C5 0.7882(3) 0.5783(7) 0.89170(18) 0.0275(10) Uani d . 1 . . C
H5 0.7764 0.5756 0.9358 0.034 Uiso calc R 1 . . H
C6 0.8640(3) 0.4112(7) 0.86422(17) 0.0271(10) Uani d . 1 . . C
H6 0.9048 0.2932 0.8894 0.034 Uiso calc R 1 . . H
C7 0.8829(3) 0.4105(7) 0.79905(17) 0.0265(10) Uani d . 1 . . C
H7 0.9362 0.2921 0.7808 0.033 Uiso calc R 1 . . H
C8 0.8250(3) 0.5794(7) 0.76150(18) 0.0228(9) Uani d . 1 . . C
C9 0.7444(3) 0.7558(6) 0.78886(18) 0.0222(10) Uani d . 1 . . C
C10 0.7269(3) 0.7559(7) 0.85514(17) 0.0235(10) Uani d . 1 . . C
N11 0.8423(3) 0.5871(7) 0.69708(15) 0.0290(9) Uani d . 1 . . N
H11 0.808(3) 0.720(7) 0.6776(16) 0.012(9) Uiso d . 1 . . H
N12 0.9213(3) 0.4212(7) 0.67012(15) 0.0260(8) Uani d . 1 . . N
C13 0.9336(3) 0.4290(8) 0.60966(17) 0.0217(10) Uani d . 1 . . C
C14 0.8683(4) 0.6031(8) 0.56800(19) 0.0288(10) Uani d . 1 . . C
H141 0.8908 0.7694 0.5799 0.036 Uiso calc R 1 . . H
H142 0.7777 0.5814 0.5720 0.036 Uiso calc R 1 . . H
H143 0.8934 0.5737 0.5245 0.036 Uiso calc R 1 . . H
N15 1.0855(3) 0.0943(7) 0.62013(17) 0.0272(9) Uani d . 1 . . N
H15 1.094(4) 0.103(8) 0.659(2) 0.041(15) Uiso d . 1 . . H
C16 1.0158(3) 0.2474(7) 0.58325(17) 0.0227(9) Uani d . 1 . . C
C17 1.0391(3) 0.1795(7) 0.52143(19) 0.0301(9) Uani d . 1 . . C
H17 1.0040 0.2519 0.4851 0.038 Uiso calc R 1 . . H
C18 1.1241(3) -0.0160(8) 0.5226(2) 0.0354(10) Uani d . 1 . . C
H18 1.1564 -0.0995 0.4872 0.044 Uiso calc R 1 . . H
C19 1.1519(3) -0.0642(8) 0.5843(2) 0.0322(11) Uani d . 1 . . C
H19 1.2073 -0.1861 0.5991 0.040 Uiso calc R 1 . . H

loop_
_atom_site_aniso_label
_atom_site_aniso_U_11
_atom_site_aniso_U_22
_atom_site_aniso_U_33
_atom_site_aniso_U_12
_atom_site_aniso_U_13
_atom_site_aniso_U_23
N1 0.0245(17) 0.030(2) 0.023(2) 0.0018(15) -0.0032(13) -0.0006(18)
C2 0.026(2) 0.031(3) 0.034(3) 0.0036(19) -0.0048(19) -0.007(2)
C3 0.028(2) 0.036(3) 0.024(3) 0.0042(18) 0.0030(17) -0.009(2)
C4 0.027(2) 0.041(3) 0.021(2) -0.0045(19) 0.0059(17) -0.013(2)
C5 0.032(2) 0.039(3) 0.011(2) -0.0049(19) 0.0016(16) -0.003(2)
C6 0.030(2) 0.033(3) 0.018(2) -0.0001(18) 0.0023(16) 0.004(2)
C7 0.0246(19) 0.031(3) 0.024(3) -0.0016(18) 0.0027(18) -0.004(2)
C8 0.0242(19) 0.030(3) 0.014(2) 0.0012(18) 0.0008(16) 0.000(2)
C9 0.0178(17) 0.029(2) 0.020(2) -0.0013(17) 0.0011(16) -0.0041(18)
C10 0.0187(17) 0.032(3) 0.019(2) -0.0041(17) 0.0021(15) -0.0063(18)
N11 0.036(2) 0.034(2) 0.017(2) 0.0102(17) 0.0016(15) 0.002(2)
N12 0.0220(17) 0.037(2) 0.019(2) 0.0037(15) 0.0023(13) -0.0046(18)
C13 0.0213(19) 0.027(3) 0.017(3) -0.0037(16) -0.0035(16) 0.001(2)
C14 0.026(2) 0.042(3) 0.019(2) 0.0037(19) -0.0003(17) 0.003(2)
N15 0.0271(19) 0.038(2) 0.017(2) 0.0057(15) -0.0016(15) -0.0059(19)
C16 0.0212(19) 0.030(2) 0.017(2) -0.0036(18) -0.0002(16) 0.000(2)
C17 0.027(2) 0.045(3) 0.018(2) -0.0067(17) 0.0010(18) -0.001(2)
C18 0.035(2) 0.043(3) 0.028(2) -0.0058(19) 0.009(2) -0.013(2)
C19 0.026(2) 0.035(3) 0.035(3) 0.0033(18) 0.0021(19) -0.006(2)

loop_
_geom_bond_atom_site_label_1
_geom_bond_atom_site_label_2
_geom_bond_site_symmetry_2
_geom_bond_distance
_geom_bond_publ_flag
N1 C2 . 1.319(5) ?
N1 C9 . 1.371(4) ?
C2 C3 . 1.408(6) ?
C2 H2 . 0.95 ?
C3 C4 . 1.363(6) ?
C3 H3 . 0.95 ?
C4 C10 . 1.402(5) ?
C4 H4 . 0.95 ?
C5 C6 . 1.359(5) ?
C5 C10 . 1.413(5) ?
C5 H5 . 0.95 ?
C6 C7 . 1.407(5) ?
C6 H6 . 0.95 ?
C7 C8 . 1.376(5) ?
C7 H7 . 0.95 ?
C8 N11 . 1.389(5) ?
C8 C9 . 1.424(5) ?
C9 C10 . 1.428(4) ?
N11 N12 . 1.371(4) ?
N11 H11 . 0.92(4) ?
N12 C13 . 1.299(5) ?
C13 C16 . 1.446(5) ?
C13 C14 . 1.483(6) ?
C14 H141 . 0.98 ?
C14 H142 . 0.98 ?
C14 H143 . 0.98 ?
N15 C19 . 1.361(5) ?
N15 C16 . 1.374(5) ?
N15 H15 . 0.83(5) ?
C16 C17 . 1.395(5) ?
C17 C18 . 1.409(5) ?
C17 H17 . 0.95 ?
C18 C19 . 1.376(6) ?
C18 H18 . 0.95 ?
C19 H19 . 0.95 ?

loop_
_cod_related_entry_id
_cod_related_entry_database
_cod_related_entry_code
1 ChemSpider 17989798
